data_4513714
loop_
_publ_author_name
'Martins, In\^es C. B.'
'Sardo, Mariana'
'Santos, S\'ergio M.'
'Fernandes, Auguste'
'Antunes, Alexandra'
'Andr\'e, V\^ania'
'Mafra, Lu\'is'
'Duarte, M. Teresa'

_publ_section_title
;
 Packing Interactions and Physicochemical Properties of Novel
 Multicomponent Crystal Forms of the Anti-Inflammatory Azelaic Acid
 Studied by X-ray and Solid-State NMR
;
_journal_issue 1
_journal_name_full 'Crystal Growth &amp; Design'
_journal_page_first 154
_journal_paper_doi 10.1021/acs.cgd.5b01057
_journal_volume 16
_journal_year 2016
_chemical_formula_moiety C9H16O4,C10H8N2
_chemical_formula_sum 'C19 H24 N2 O4'
_chemical_formula_weight 344.40
_chemical_name_systematic
;
 ?
;
_space_group_IT_number 15
_symmetry_cell_setting monoclinic
_symmetry_space_group_name_Hall '-C 2yc'
_symmetry_space_group_name_H-M 'C 1 2/c 1'
_atom_sites_solution_hydrogens geom
_atom_sites_solution_primary direct
_atom_sites_solution_secondary difmap
_audit_creation_method SHELXL-97
_cell_angle_alpha 90.00
_cell_angle_beta 96.397(12)
_cell_angle_gamma 90.00
_cell_formula_units_Z 8
_cell_length_a 25.395(9)
_cell_length_b 5.0430(17)
_cell_length_c 27.771(10)
_cell_measurement_temperature 150
_cell_measurement_theta_max 25.7
_cell_measurement_theta_min 1.5
_cell_volume 3534(2)
_computing_cell_refinement 'BRUKER SMART (Bruker, 2005)'
_computing_data_collection 'BRUKER SMART (Bruker, 2005)'
_computing_data_reduction 'BRUKER SAINT (Bruker, 2005)'
_computing_molecular_graphics 'ORTEP 3.2 (Farrugia, 1997) and Mercury 3.0'
_computing_structure_refinement 'SHELXL-97 (Sheldrick, 2008)'
_computing_structure_solution 'SIR 97 (Altomare et al, 1999)'
_diffrn_ambient_temperature 150
_diffrn_measured_fraction_theta_full 0.974
_diffrn_measured_fraction_theta_max 0.974
_diffrn_measurement_device_type 'CCD area detector'
_diffrn_measurement_method 'phi and omega scans'
_diffrn_radiation_monochromator graphite
_diffrn_radiation_source 'fine-focus sealed tube'
_diffrn_radiation_type MoK\a
_diffrn_radiation_wavelength 0.71073
_diffrn_reflns_av_R_equivalents 0.1819
_diffrn_reflns_av_sigmaI/netI 0.1890
_diffrn_reflns_limit_h_max 30
_diffrn_reflns_limit_h_min -23
_diffrn_reflns_limit_k_max 5
_diffrn_reflns_limit_k_min -6
_diffrn_reflns_limit_l_max 33
_diffrn_reflns_limit_l_min -33
_diffrn_reflns_number 12523
_diffrn_reflns_theta_full 25.74
_diffrn_reflns_theta_max 25.74
_diffrn_reflns_theta_min 1.48
_exptl_absorpt_coefficient_mu 0.091
_exptl_absorpt_correction_T_max 0.999
_exptl_absorpt_correction_T_min 0.998
_exptl_absorpt_correction_type multi-scan
_exptl_absorpt_process_details 'SADABS (Bruker,2005)'
_exptl_crystal_colour Colorless
_exptl_crystal_density_diffrn 1.294
_exptl_crystal_density_meas ?
_exptl_crystal_density_method 'not measured'
_exptl_crystal_description Plates
_exptl_crystal_F_000 1472
_exptl_crystal_size_max 0.42
_exptl_crystal_size_mid 0.02
_exptl_crystal_size_min 0.01
_refine_diff_density_max 0.508
_refine_diff_density_min -0.420
_refine_diff_density_rms 0.141
_refine_ls_extinction_coef 0.0040(7)
_refine_ls_extinction_expression Fc^*^=kFc[1+0.001xFc^2^\l^3^/sin(2\q)]^-1/4^
_refine_ls_extinction_method SHELXL
_refine_ls_goodness_of_fit_ref 0.903
_refine_ls_hydrogen_treatment mixed
_refine_ls_matrix_type full
_refine_ls_number_parameters 227
_refine_ls_number_reflns 3282
_refine_ls_number_restraints 0
_refine_ls_restrained_S_all 0.903
_refine_ls_R_factor_all 0.2114
_refine_ls_R_factor_gt 0.0828
_refine_ls_shift/su_max 0.001
_refine_ls_shift/su_mean 0.000
_refine_ls_structure_factor_coef Fsqd
_refine_ls_weighting_details 'calc w=1/[\s^2^(Fo^2^)+(0.1105P)^2^+0.0000P] where P=(Fo^2^+2Fc^2^)/3'
_refine_ls_weighting_scheme calc
_refine_ls_wR_factor_gt 0.1737
_refine_ls_wR_factor_ref 0.2330
_reflns_number_gt 1354
_reflns_number_total 3282
_reflns_threshold_expression >2\s(I)
_cod_data_source_file cg5b01057_si_002.cif
_cod_data_source_block AA:BIP
_cod_depositor_comments
;
The following automatic conversions were performed:

'_symmetry_cell_setting' value 'Monoclinic' changed to 'monoclinic'
according to
/usr/data/users/saulius/crontab/automatic-downloads/rss-feeds/ACS/lib/dictionaries/cif_core.dic
dictionary named 'cif_core.dic' version 2.4.2 from 2011-04-26.

'_exptl_crystal_density_meas' value 'not measured' was changed to '?'
- the value is perceived as not measured.

Automatic conversion script
Id: cif_fix_values 4268 2015-11-12 08:31:59Z antanas 

 Adding full bibliography for 4513714--4513718.cif.
;
_cod_original_sg_symbol_H-M C2/c
_cod_database_code 4513714

loop_
_symmetry_equiv_pos_as_xyz
'x, y, z'
'-x, y, -z+1/2'
'x+1/2, y+1/2, z'
'-x+1/2, y+1/2, -z+1/2'
'-x, -y, -z'
'x, -y, z-1/2'
'-x+1/2, -y+1/2, -z'
'x+1/2, -y+1/2, z-1/2'

loop_
_atom_site_label
_atom_site_type_symbol
_atom_site_fract_x
_atom_site_fract_y
_atom_site_fract_z
_atom_site_U_iso_or_equiv
_atom_site_adp_type
_atom_site_occupancy
_atom_site_symmetry_multiplicity
_atom_site_calc_flag
_atom_site_refinement_flags
C1 C 0.49893(19) -0.6829(10) 0.35597(17) 0.0268(12) Uani 1 1 d .
C2 C 0.48046(18) -0.5222(10) 0.31190(16) 0.0277(12) Uani 1 1 d .
H2A H 0.4713 -0.6432 0.2851 0.033 Uiso 1 1 calc R
H2B H 0.5099 -0.4148 0.3038 0.033 Uiso 1 1 calc R
C3 C 0.43348(18) -0.3406(10) 0.31591(16) 0.0268(12) Uani 1 1 d .
H3A H 0.4440 -0.1992 0.3386 0.032 Uiso 1 1 calc R
H3B H 0.4054 -0.4405 0.3286 0.032 Uiso 1 1 calc R
C4 C 0.41235(18) -0.2199(10) 0.26709(16) 0.0275(13) Uani 1 1 d .
H4A H 0.4407 -0.1204 0.2549 0.033 Uiso 1 1 calc R
H4B H 0.4028 -0.3631 0.2445 0.033 Uiso 1 1 calc R
C5 C 0.36515(18) -0.0395(10) 0.26774(16) 0.0272(13) Uani 1 1 d .
H5A H 0.3753 0.1111 0.2884 0.033 Uiso 1 1 calc R
H5B H 0.3374 -0.1345 0.2819 0.033 Uiso 1 1 calc R
C6 C 0.34303(17) 0.0615(9) 0.21828(16) 0.0243(12) Uani 1 1 d .
H6A H 0.3712 0.1487 0.2034 0.029 Uiso 1 1 calc R
H6B H 0.3311 -0.0885 0.1981 0.029 Uiso 1 1 calc R
C7 C 0.29758(18) 0.2526(10) 0.21955(16) 0.0251(12) Uani 1 1 d .
H7A H 0.3091 0.4008 0.2404 0.030 Uiso 1 1 calc R
H7B H 0.2689 0.1642 0.2335 0.030 Uiso 1 1 calc R
C8 C 0.27667(19) 0.3588(10) 0.16901(17) 0.0278(12) Uani 1 1 d .
H8A H 0.2487 0.4863 0.1723 0.033 Uiso 1 1 calc R
H8B H 0.3051 0.4502 0.1553 0.033 Uiso 1 1 calc R
C9 C 0.25560(19) 0.1418(10) 0.13506(17) 0.0268(12) Uani 1 1 d .
C10 C 0.13412(19) -0.4916(10) 0.09266(17) 0.0306(13) Uani 1 1 d .
H10 H 0.1176 -0.4558 0.1202 0.037 Uiso 1 1 calc R
C11 C 0.11261(19) -0.6865(10) 0.06265(16) 0.0315(13) Uani 1 1 d .
H11 H 0.0831 -0.7803 0.0702 0.038 Uiso 1 1 calc R
C12 C 0.13573(18) -0.7444(9) 0.01979(15) 0.0233(12) Uani 1 1 d .
C13 C 0.17980(18) -0.5945(10) 0.01247(17) 0.0310(14) Uani 1 1 d .
H13 H 0.1966 -0.6228 -0.0152 0.037 Uiso 1 1 calc R
C14 C 0.1992(2) -0.4050(10) 0.04523(17) 0.0310(13) Uani 1 1 d .
H14 H 0.2293 -0.3109 0.0392 0.037 Uiso 1 1 calc R
C15 C 0.1126(2) -1.1830(11) -0.08958(18) 0.0397(15) Uani 1 1 d .
H15 H 0.1276 -1.2103 -0.1182 0.048 Uiso 1 1 calc R
C16 C 0.1338(2) -0.9872(11) -0.05916(17) 0.0360(14) Uani 1 1 d .
H16 H 0.1613 -0.8816 -0.0677 0.043 Uiso 1 1 calc R
C17 C 0.11317(18) -0.9494(9) -0.01469(16) 0.0230(12) Uani 1 1 d .
C18 C 0.07075(19) -1.1082(10) -0.00623(17) 0.0292(13) Uani 1 1 d .
H18 H 0.0550 -1.0872 0.0222 0.035 Uiso 1 1 calc R
C19 C 0.0518(2) -1.2950(10) -0.03917(18) 0.0326(13) Uani 1 1 d .
H19 H 0.0234 -1.3993 -0.0323 0.039 Uiso 1 1 calc R
N1 N 0.17657(15) -0.3485(8) 0.08599(13) 0.0258(10) Uani 1 1 d .
N2 N 0.07238(16) -1.3357(8) -0.08123(14) 0.0309(11) Uani 1 1 d .
O1 O 0.53899(13) -0.8361(7) 0.34927(12) 0.0403(10) Uani 1 1 d .
H1O H 0.5478 -0.9212 0.3740 0.060 Uiso 1 1 calc R
O2 O 0.47864(13) -0.6748(7) 0.39421(11) 0.0348(10) Uani 1 1 d .
O3 O 0.21386(12) 0.0180(7) 0.14922(11) 0.0316(9) Uani 1 1 d .
H3O H 0.2040 -0.0978 0.1295 0.047 Uiso 1 1 calc R
O4 O 0.27464(14) 0.0820(7) 0.09828(12) 0.0426(11) Uani 1 1 d .

loop_
_atom_site_aniso_label
_atom_site_aniso_U_11
_atom_site_aniso_U_22
_atom_site_aniso_U_33
_atom_site_aniso_U_23
_atom_site_aniso_U_13
_atom_site_aniso_U_12
C1 0.034(3) 0.034(3) 0.014(3) -0.002(2) 0.007(2) 0.001(3)
C2 0.038(3) 0.034(3) 0.012(3) 0.006(2) 0.008(2) 0.006(3)
C3 0.035(3) 0.034(3) 0.013(3) -0.002(2) 0.008(2) -0.002(3)
C4 0.043(3) 0.029(3) 0.012(3) -0.003(2) 0.005(2) 0.006(2)
C5 0.042(3) 0.029(3) 0.012(3) -0.001(2) 0.008(2) -0.001(3)
C6 0.038(3) 0.026(3) 0.009(2) 0.000(2) 0.003(2) 0.003(2)
C7 0.036(3) 0.030(3) 0.010(3) 0.002(2) 0.006(2) 0.000(2)
C8 0.035(3) 0.027(3) 0.021(3) -0.002(3) 0.003(2) -0.001(2)
C9 0.034(3) 0.031(3) 0.015(3) 0.007(3) -0.001(2) 0.007(3)
C10 0.044(3) 0.039(3) 0.010(3) -0.002(3) 0.010(2) -0.007(3)
C11 0.037(3) 0.046(4) 0.013(3) -0.001(3) 0.007(2) -0.010(3)
C12 0.037(3) 0.029(3) 0.005(2) 0.007(2) 0.005(2) 0.001(2)
C13 0.036(3) 0.042(3) 0.017(3) -0.009(3) 0.013(2) -0.002(3)
C14 0.036(3) 0.041(3) 0.017(3) -0.002(3) 0.009(2) -0.006(3)
C15 0.051(4) 0.053(4) 0.018(3) -0.014(3) 0.019(3) -0.019(3)
C16 0.050(3) 0.048(4) 0.013(3) -0.005(3) 0.016(3) -0.018(3)
C17 0.034(3) 0.030(3) 0.004(2) -0.001(2) 0.002(2) -0.005(2)
C18 0.040(3) 0.036(3) 0.014(3) 0.003(3) 0.009(2) -0.001(3)
C19 0.038(3) 0.038(3) 0.023(3) 0.000(3) 0.008(2) -0.008(3)
N1 0.037(2) 0.032(2) 0.010(2) -0.001(2) 0.0070(18) 0.001(2)
N2 0.042(3) 0.039(3) 0.012(2) -0.003(2) 0.008(2) -0.004(2)
O1 0.049(2) 0.054(2) 0.021(2) 0.0179(19) 0.0176(18) 0.021(2)
O2 0.045(2) 0.049(2) 0.0140(18) 0.0074(18) 0.0175(16) 0.0091(19)
O3 0.042(2) 0.040(2) 0.0152(19) -0.0097(17) 0.0129(17) -0.0118(18)
O4 0.058(2) 0.058(3) 0.016(2) -0.0106(19) 0.0215(18) -0.013(2)

loop_
_atom_type_symbol
_atom_type_description
_atom_type_scat_dispersion_real
_atom_type_scat_dispersion_imag
_atom_type_scat_source
C C 0.0033 0.0016 'International Tables Vol C Tables 4.2.6.8 and 6.1.1.4'
H H 0.0000 0.0000 'International Tables Vol C Tables 4.2.6.8 and 6.1.1.4'
N N 0.0061 0.0033 'International Tables Vol C Tables 4.2.6.8 and 6.1.1.4'
O O 0.0106 0.0060 'International Tables Vol C Tables 4.2.6.8 and 6.1.1.4'
Ho Ho -0.2175 4.6783 'International Tables Vol C Tables 4.2.6.8 and 6.1.1.4'

loop_
_geom_angle_atom_site_label_1
_geom_angle_atom_site_label_2
_geom_angle_atom_site_label_3
_geom_angle
O2 C1 O1 123.3(5)
O2 C1 C2 124.3(5)
O1 C1 C2 112.4(4)
C1 C2 C3 116.3(4)
C2 C3 C4 112.1(4)
C5 C4 C3 115.5(4)
C4 C5 C6 114.1(4)
C7 C6 C5 113.7(4)
C6 C7 C8 112.8(4)
C9 C8 C7 112.4(4)
O4 C9 O3 122.6(5)
O4 C9 C8 124.1(5)
O3 C9 C8 113.4(4)
N1 C10 C11 125.7(4)
C10 C11 C12 119.2(5)
C13 C12 C11 115.4(4)
C13 C12 C17 123.2(4)
C11 C12 C17 121.4(4)
C14 C13 C12 121.3(4)
N1 C14 C13 123.1(5)
N2 C15 C16 124.8(4)
C15 C16 C17 118.7(5)
C18 C17 C16 116.3(5)
C18 C17 C12 123.2(4)
C16 C17 C12 120.5(4)
C19 C18 C17 120.6(4)
N2 C19 C18 123.1(5)
C10 N1 C14 115.4(4)
C15 N2 C19 116.5(4)

loop_
_geom_bond_atom_site_label_1
_geom_bond_atom_site_label_2
_geom_bond_distance
C1 O2 1.232(5)
C1 O1 1.307(5)
C1 C2 1.499(6)
C2 C3 1.518(6)
C3 C4 1.528(6)
C4 C5 1.506(6)
C5 C6 1.513(6)
C6 C7 1.507(6)
C7 C8 1.540(6)
C8 C9 1.503(7)
C9 O4 1.216(5)
C9 O3 1.327(5)
C10 N1 1.328(6)
C10 C11 1.363(7)
C11 C12 1.415(6)
C12 C13 1.384(6)
C12 C17 1.480(6)
C13 C14 1.373(7)
C14 N1 1.356(6)
C15 N2 1.320(6)
C15 C16 1.370(7)
C16 C17 1.407(6)
C17 C18 1.383(6)
C18 C19 1.363(7)
C19 N2 1.347(6)
